data_7002576
loop_
_publ_author_name
'Shen, Miao'
'Zhang, Wenjuan'
'Nomura, Kotohiro'
'Sun, Wen-Hua'

_publ_section_title
;
 Synthesis and characterization of organoaluminum compounds containing
 quinolin-8-amine derivatives and their catalytic behaviour for
 ring-opening polymerization of \e-caprolactone
;
_journal_issue 41
_journal_name_full 'Dalton Transactions'
_journal_page_first 9000
_journal_page_last 9009
_journal_paper_doi 10.1039/b910155a
_journal_year 2009
_chemical_formula_moiety 'C24 H31 Al N2 '
_chemical_formula_sum 'C24 H31 Al N2'
_chemical_formula_weight 374.50
_space_group_IT_number 2
_symmetry_cell_setting triclinic
_symmetry_Int_Tables_number 2
_symmetry_space_group_name_Hall '-P 1'
_symmetry_space_group_name_H-M 'P -1'
_cell_angle_alpha 82.936(4)
_cell_angle_beta 71.200(4)
_cell_angle_gamma 77.647(4)
_cell_formula_units_Z 2
_cell_length_a 10.5638(15)
_cell_length_b 10.5967(13)
_cell_length_c 10.7857(15)
_cell_measurement_reflns_used 4163
_cell_measurement_temperature 193.1
_cell_measurement_theta_max 24.4
_cell_measurement_theta_min 3.1
_cell_volume 1114.6(3)
_computing_cell_refinement PROCESS-AUTO
_computing_data_collection PROCESS-AUTO
_computing_data_reduction CrystalStructure
_computing_publication_material 'CrystalStructure 3.8'
_computing_structure_refinement CRYSTALS
_computing_structure_solution SHELXS97
_diffrn_detector_area_resol_mean 10.00
_diffrn_measured_fraction_theta_full 0.995
_diffrn_measured_fraction_theta_max 0.995
_diffrn_measurement_device_type 'Rigaku RAXIS-RAPID'
_diffrn_measurement_method \w
_diffrn_radiation_type 'Mo K\a'
_diffrn_radiation_wavelength 0.71075
_diffrn_reflns_av_R_equivalents 0.083
_diffrn_reflns_limit_h_max 12
_diffrn_reflns_limit_h_min -12
_diffrn_reflns_limit_k_max 12
_diffrn_reflns_limit_k_min -12
_diffrn_reflns_limit_l_max 12
_diffrn_reflns_limit_l_min -12
_diffrn_reflns_number 8377
_diffrn_reflns_theta_full 24.41
_diffrn_reflns_theta_max 24.41
_exptl_absorpt_coefficient_mu 0.101
_exptl_absorpt_correction_T_max 0.994
_exptl_absorpt_correction_T_min 0.396
_exptl_absorpt_correction_type multi-scan
_exptl_absorpt_process_details
;
Higashi, T. (1995). Program for Absorption Correction.
Rigaku Corporation, Tokyo, Japan.
;
_exptl_crystal_colour orange
_exptl_crystal_density_diffrn 1.116
_exptl_crystal_density_method 'not measured'
_exptl_crystal_description block
_exptl_crystal_F_000 404.00
_exptl_crystal_size_max 0.15
_exptl_crystal_size_mid 0.10
_exptl_crystal_size_min 0.06
_refine_diff_density_max 0.31
_refine_diff_density_min -0.26
_refine_ls_extinction_method none
_refine_ls_goodness_of_fit_ref 1.003
_refine_ls_hydrogen_treatment refall
_refine_ls_number_parameters 275
_refine_ls_number_reflns 1823
_refine_ls_R_factor_gt 0.0645
_refine_ls_shift/su_max 0.0000
_refine_ls_structure_factor_coef F
_refine_ls_weighting_details 'w = 1/[0.0024Fo^2^ + 1.0000\s(Fo^2^)]'
_refine_ls_weighting_scheme calc
_refine_ls_wR_factor_ref 0.0818
_reflns_number_gt 1794
_reflns_number_total 3666
_reflns_threshold_expression F^2^>2.0\s(F^2^)
_cod_data_source_file b910155a.txt
_cod_data_source_block '_C3'
_cod_original_formula_sum 'C24 H31 Al N2 '
_cod_database_code 7002576

loop_
_symmetry_equiv_pos_site_id
_symmetry_equiv_pos_as_xyz
1 +X,+Y,+Z
2 -X,-Y,-Z

loop_
_atom_site_label
_atom_site_type_symbol
_atom_site_fract_x
_atom_site_fract_y
_atom_site_fract_z
_atom_site_U_iso_or_equiv
_atom_site_adp_type
_atom_site_occupancy
_atom_site_symmetry_multiplicity
_atom_site_calc_flag
_atom_site_refinement_flags
_atom_site_disorder_assembly
_atom_site_disorder_group
Al(1) Al 0.15515(17) 0.26501(15) 0.17979(17) 0.0452(5) Uani 1.00 1 d . . .
N(1) N 0.2496(4) 0.0962(3) 0.1036(4) 0.0410(13) Uani 1.00 1 d . . .
N(2) N 0.2367(3) 0.2062(3) 0.3128(3) 0.0355(12) Uani 1.00 1 d . . .
C(1) C 0.2459(5) 0.0454(5) -0.0012(5) 0.0530(19) Uani 1.00 1 d . . .
C(2) C 0.3195(6) -0.0789(5) -0.0373(6) 0.061(2) Uani 1.00 1 d . . .
C(3) C 0.3972(5) -0.1491(5) 0.0365(5) 0.0536(18) Uani 1.00 1 d . . .
C(4) C 0.4029(5) -0.0979(4) 0.1483(5) 0.0435(16) Uani 1.00 1 d . . .
C(5) C 0.4812(5) -0.1642(4) 0.2294(5) 0.0482(17) Uani 1.00 1 d . . .
C(6) C 0.4753(5) -0.1046(4) 0.3382(5) 0.0510(18) Uani 1.00 1 d . . .
C(7) C 0.3952(5) 0.0181(4) 0.3728(5) 0.0425(16) Uani 1.00 1 d . . .
C(8) C 0.3197(4) 0.0854(4) 0.2935(4) 0.0343(15) Uani 1.00 1 d . . .
C(9) C 0.3258(4) 0.0258(4) 0.1804(4) 0.0354(15) Uani 1.00 1 d . . .
C(10) C 0.1621(6) 0.1255(6) -0.0814(6) 0.077(2) Uani 1.00 1 d . . .
C(11) C 0.2326(5) 0.2735(4) 0.4227(5) 0.0351(15) Uani 1.00 1 d . . .
C(12) C 0.1200(5) 0.2747(4) 0.5366(5) 0.0401(16) Uani 1.00 1 d . . .
C(13) C 0.1172(5) 0.3399(4) 0.6431(5) 0.0465(17) Uani 1.00 1 d . . .
C(14) C 0.2231(6) 0.3989(4) 0.6390(5) 0.0508(19) Uani 1.00 1 d . . .
C(15) C 0.3321(6) 0.3974(4) 0.5271(6) 0.0495(18) Uani 1.00 1 d . . .
C(16) C 0.3390(5) 0.3341(4) 0.4165(5) 0.0376(16) Uani 1.00 1 d . . .
C(17) C 0.0043(5) 0.2064(5) 0.5485(5) 0.0488(17) Uani 1.00 1 d . . .
C(18) C 0.0129(6) 0.0816(5) 0.6362(6) 0.067(2) Uani 1.00 1 d . . .
C(19) C -0.1360(6) 0.2926(6) 0.5990(6) 0.078(2) Uani 1.00 1 d . . .
C(20) C 0.4597(5) 0.3390(4) 0.2954(5) 0.0515(19) Uani 1.00 1 d . . .
C(21) C 0.5963(5) 0.2802(5) 0.3220(6) 0.069(2) Uani 1.00 1 d . . .
C(22) C 0.4622(6) 0.4780(5) 0.2365(6) 0.076(2) Uani 1.00 1 d . . .
C(23) C -0.0403(5) 0.2720(5) 0.2212(6) 0.062(2) Uani 1.00 1 d . . .
C(24) C 0.2253(6) 0.4096(5) 0.0639(6) 0.072(2) Uani 1.00 1 d . . .
H(1) H 0.3146 -0.1191 -0.1237 0.077 Uiso 1.00 1 c R . .
H(2) H 0.4548 -0.2451 0.0084 0.062 Uiso 1.00 1 c R . .
H(3) H 0.5434 -0.2584 0.2067 0.056 Uiso 1.00 1 c R . .
H(4) H 0.5285 -0.1488 0.3932 0.061 Uiso 1.00 1 c R . .
H(5) H 0.3926 0.0596 0.4613 0.054 Uiso 1.00 1 c R . .
H(6) H 0.1479 0.2179 -0.0643 0.097 Uiso 1.00 1 c R . .
H(7) H 0.2100 0.1133 -0.1757 0.097 Uiso 1.00 1 c R . .
H(8) H 0.0728 0.0981 -0.0573 0.097 Uiso 1.00 1 c R . .
H(9) H 0.0415 0.3436 0.7190 0.054 Uiso 1.00 1 c R . .
H(10) H 0.2202 0.4464 0.7242 0.060 Uiso 1.00 1 c R . .
H(11) H 0.4146 0.4458 0.5235 0.062 Uiso 1.00 1 c R . .
H(12) H 0.0151 0.1795 0.4508 0.058 Uiso 1.00 1 c R . .
H(13) H -0.0719 0.0348 0.6441 0.083 Uiso 1.00 1 c R . .
H(14) H 0.1086 0.0166 0.5934 0.083 Uiso 1.00 1 c R . .
H(15) H 0.0083 0.1047 0.7335 0.083 Uiso 1.00 1 c R . .
H(16) H -0.1519 0.3125 0.6897 0.093 Uiso 1.00 1 c R . .
H(17) H -0.1395 0.3732 0.5438 0.093 Uiso 1.00 1 c R . .
H(18) H -0.2064 0.2472 0.5956 0.093 Uiso 1.00 1 c R . .
H(19) H 0.4497 0.2842 0.2255 0.064 Uiso 1.00 1 c R . .
H(20) H 0.6770 0.3053 0.2425 0.084 Uiso 1.00 1 c R . .
H(21) H 0.5979 0.3163 0.4078 0.084 Uiso 1.00 1 c R . .
H(22) H 0.6068 0.1790 0.3339 0.084 Uiso 1.00 1 c R . .
H(23) H 0.3699 0.5173 0.2194 0.087 Uiso 1.00 1 c R . .
H(24) H 0.4776 0.5335 0.3016 0.087 Uiso 1.00 1 c R . .
H(25) H 0.5407 0.4777 0.1485 0.087 Uiso 1.00 1 c R . .
H(27) H -0.0937 0.3357 0.2973 0.074 Uiso 1.00 1 c R . .
H(28) H -0.0707 0.3058 0.1366 0.074 Uiso 1.00 1 c R . .
H(29) H -0.0626 0.1781 0.2521 0.074 Uiso 1.00 1 c R . .
H(31) H 0.1727 0.4364 -0.0069 0.086 Uiso 1.00 1 c R . .
H(32) H 0.2102 0.4896 0.1204 0.086 Uiso 1.00 1 c R . .
H(33) H 0.3306 0.3805 0.0157 0.086 Uiso 1.00 1 c R . .

loop_
_atom_site_aniso_label
_atom_site_aniso_U_11
_atom_site_aniso_U_22
_atom_site_aniso_U_33
_atom_site_aniso_U_12
_atom_site_aniso_U_13
_atom_site_aniso_U_23
Al(1) 0.0444(11) 0.0500(9) 0.0408(11) -0.0073(7) -0.0161(8) 0.0045(7)
N(1) 0.036(2) 0.058(2) 0.030(2) -0.017(2) -0.008(2) 0.003(2)
N(2) 0.037(2) 0.037(2) 0.032(2) -0.007(2) -0.009(2) -0.0018(19)
C(1) 0.055(4) 0.073(3) 0.038(3) -0.020(3) -0.019(3) -0.004(3)
C(2) 0.072(4) 0.072(4) 0.048(4) -0.022(3) -0.019(3) -0.018(3)
C(3) 0.057(4) 0.049(3) 0.048(4) -0.009(2) -0.004(3) -0.011(2)
C(4) 0.046(3) 0.047(3) 0.037(3) -0.017(2) -0.004(2) -0.008(2)
C(5) 0.048(3) 0.034(2) 0.057(4) -0.003(2) -0.012(3) -0.002(2)
C(6) 0.056(4) 0.045(3) 0.053(4) -0.001(2) -0.024(3) 0.002(2)
C(7) 0.048(3) 0.046(3) 0.040(3) -0.006(2) -0.026(2) -0.001(2)
C(8) 0.031(3) 0.038(2) 0.032(3) -0.015(2) -0.002(2) -0.002(2)
C(9) 0.033(3) 0.042(2) 0.034(3) -0.013(2) -0.010(2) -0.000(2)
C(10) 0.084(5) 0.108(5) 0.050(4) -0.014(4) -0.039(4) -0.002(3)
C(11) 0.037(3) 0.031(2) 0.036(3) -0.004(2) -0.013(2) 0.002(2)
C(12) 0.040(3) 0.039(2) 0.042(3) -0.008(2) -0.016(2) 0.006(2)
C(13) 0.051(3) 0.048(3) 0.037(3) -0.005(2) -0.011(3) -0.001(2)
C(14) 0.061(4) 0.050(3) 0.039(3) -0.005(3) -0.015(3) -0.006(2)
C(15) 0.057(4) 0.041(2) 0.056(4) -0.015(2) -0.021(3) -0.004(2)
C(16) 0.034(3) 0.041(2) 0.041(3) -0.012(2) -0.013(2) -0.000(2)
C(17) 0.043(3) 0.068(3) 0.034(3) -0.016(3) -0.009(2) 0.006(2)
C(18) 0.078(5) 0.066(3) 0.063(4) -0.036(3) -0.022(3) 0.007(3)
C(19) 0.054(4) 0.103(5) 0.074(5) -0.013(3) -0.017(3) -0.004(3)
C(20) 0.047(3) 0.055(3) 0.058(4) -0.019(2) -0.014(3) -0.011(2)
C(21) 0.044(3) 0.088(4) 0.078(5) -0.019(3) -0.009(3) -0.031(3)
C(22) 0.077(5) 0.078(4) 0.063(4) -0.033(3) -0.001(3) 0.005(3)
C(23) 0.052(4) 0.073(4) 0.059(4) -0.004(3) -0.024(3) 0.007(3)
C(24) 0.082(5) 0.073(3) 0.060(4) -0.015(3) -0.029(4) 0.020(3)

loop_
_atom_type_symbol
_atom_type_description
_atom_type_scat_dispersion_real
_atom_type_scat_dispersion_imag
_atom_type_scat_source
C C 0.003 0.002
;
International Tables for Crystallography
(1992, Vol. C, Tables 4.2.6.8 and 6.1.1.4)
;
H H 0.000 0.000
;
International Tables for Crystallography
(1992, Vol. C, Table 6.1.1.4)
;
N N 0.006 0.003
;
International Tables for Crystallography
(1992, Vol. C, Tables 4.2.6.8 and 6.1.1.4)
;
Al Al 0.064 0.051
;
International Tables for Crystallography
(1992, Vol. C, Tables 4.2.6.8 and 6.1.1.4)
;

loop_
_geom_angle_atom_site_label_1
_geom_angle_atom_site_label_2
_geom_angle_atom_site_label_3
_geom_angle
_geom_angle_publ_flag
_geom_angle_site_symmetry_1
_geom_angle_site_symmetry_2
_geom_angle_site_symmetry_3
N(1) Al(1) N(2) 85.18(18) yes . . .
N(1) Al(1) C(23) 107.5(2) yes . . .
N(1) Al(1) C(24) 111.1(2) yes . . .
N(2) Al(1) C(23) 118.4(2) yes . . .
N(2) Al(1) C(24) 115.0(2) yes . . .
C(23) Al(1) C(24) 115.0(2) yes . . .
Al(1) N(1) C(1) 130.3(3) yes . . .
Al(1) N(1) C(9) 109.9(3) yes . . .
C(1) N(1) C(9) 119.7(4) yes . . .
Al(1) N(2) C(8) 113.5(3) yes . . .
Al(1) N(2) C(11) 128.8(2) yes . . .
C(8) N(2) C(11) 117.4(4) yes . . .
N(1) C(1) C(2) 121.3(5) yes . . .
N(1) C(1) C(10) 117.8(4) yes . . .
C(2) C(1) C(10) 120.9(6) yes . . .
C(1) C(2) C(3) 119.7(6) yes . . .
C(2) C(3) C(4) 120.2(4) yes . . .
C(3) C(4) C(5) 123.7(4) yes . . .
C(3) C(4) C(9) 117.5(5) yes . . .
C(5) C(4) C(9) 118.9(5) yes . . .
C(4) C(5) C(6) 118.0(4) yes . . .
C(5) C(6) C(7) 123.4(5) yes . . .
C(6) C(7) C(8) 119.6(5) yes . . .
N(2) C(8) C(7) 126.9(4) yes . . .
N(2) C(8) C(9) 115.4(4) yes . . .
C(7) C(8) C(9) 117.7(4) yes . . .
N(1) C(9) C(4) 121.5(5) yes . . .
N(1) C(9) C(8) 115.9(3) yes . . .
C(4) C(9) C(8) 122.5(4) yes . . .
N(2) C(11) C(12) 118.7(5) yes . . .
N(2) C(11) C(16) 120.4(4) yes . . .
C(12) C(11) C(16) 120.9(5) yes . . .
C(11) C(12) C(13) 118.3(5) yes . . .
C(11) C(12) C(17) 122.4(5) yes . . .
C(13) C(12) C(17) 119.3(4) yes . . .
C(12) C(13) C(14) 121.4(4) yes . . .
C(13) C(14) C(15) 119.7(6) yes . . .
C(14) C(15) C(16) 121.0(6) yes . . .
C(11) C(16) C(15) 118.7(4) yes . . .
C(11) C(16) C(20) 122.9(5) yes . . .
C(15) C(16) C(20) 118.4(5) yes . . .
C(12) C(17) C(18) 110.8(5) yes . . .
C(12) C(17) C(19) 112.9(4) yes . . .
C(18) C(17) C(19) 110.2(4) yes . . .
C(16) C(20) C(21) 112.5(5) yes . . .
C(16) C(20) C(22) 111.0(4) yes . . .
C(21) C(20) C(22) 109.8(5) yes . . .
C(1) C(2) H(1) 120.2 no . . .
C(3) C(2) H(1) 120.2 no . . .
C(2) C(3) H(2) 119.9 no . . .
C(4) C(3) H(2) 119.9 no . . .
C(4) C(5) H(3) 121.0 no . . .
C(6) C(5) H(3) 121.0 no . . .
C(5) C(6) H(4) 118.3 no . . .
C(7) C(6) H(4) 118.3 no . . .
C(6) C(7) H(5) 120.2 no . . .
C(8) C(7) H(5) 120.2 no . . .
C(1) C(10) H(6) 109.5 no . . .
C(1) C(10) H(7) 109.5 no . . .
C(1) C(10) H(8) 109.5 no . . .
H(6) C(10) H(7) 109.5 no . . .
H(6) C(10) H(8) 109.5 no . . .
H(7) C(10) H(8) 109.5 no . . .
C(12) C(13) H(9) 119.3 no . . .
C(14) C(13) H(9) 119.3 no . . .
C(13) C(14) H(10) 120.2 no . . .
C(15) C(14) H(10) 120.2 no . . .
C(14) C(15) H(11) 119.5 no . . .
C(16) C(15) H(11) 119.5 no . . .
C(12) C(17) H(12) 107.6 no . . .
C(18) C(17) H(12) 107.6 no . . .
C(19) C(17) H(12) 107.6 no . . .
C(17) C(18) H(13) 109.5 no . . .
C(17) C(18) H(14) 109.5 no . . .
C(17) C(18) H(15) 109.5 no . . .
H(13) C(18) H(14) 109.5 no . . .
H(13) C(18) H(15) 109.5 no . . .
H(14) C(18) H(15) 109.5 no . . .
C(17) C(19) H(16) 109.5 no . . .
C(17) C(19) H(17) 109.5 no . . .
C(17) C(19) H(18) 109.5 no . . .
H(16) C(19) H(17) 109.5 no . . .
H(16) C(19) H(18) 109.5 no . . .
H(17) C(19) H(18) 109.5 no . . .
C(16) C(20) H(19) 107.8 no . . .
C(21) C(20) H(19) 107.8 no . . .
C(22) C(20) H(19) 107.8 no . . .
C(20) C(21) H(20) 109.5 no . . .
C(20) C(21) H(21) 109.5 no . . .
C(20) C(21) H(22) 109.5 no . . .
H(20) C(21) H(21) 109.5 no . . .
H(20) C(21) H(22) 109.5 no . . .
H(21) C(21) H(22) 109.5 no . . .
C(20) C(22) H(23) 109.5 no . . .
C(20) C(22) H(24) 109.5 no . . .
C(20) C(22) H(25) 109.5 no . . .
H(23) C(22) H(24) 109.5 no . . .
H(23) C(22) H(25) 109.5 no . . .
H(24) C(22) H(25) 109.5 no . . .
Al(1) C(23) H(27) 109.5 no . . .
Al(1) C(23) H(28) 109.5 no . . .
Al(1) C(23) H(29) 109.5 no . . .
H(27) C(23) H(28) 109.5 no . . .
H(27) C(23) H(29) 109.5 no . . .
H(28) C(23) H(29) 109.5 no . . .
Al(1) C(24) H(31) 109.5 no . . .
Al(1) C(24) H(32) 109.5 no . . .
Al(1) C(24) H(33) 109.5 no . . .
H(31) C(24) H(32) 109.5 no . . .
H(31) C(24) H(33) 109.5 no . . .
H(32) C(24) H(33) 109.5 no . . .

loop_
_geom_bond_atom_site_label_1
_geom_bond_atom_site_label_2
_geom_bond_distance
_geom_bond_publ_flag
_geom_bond_site_symmetry_1
_geom_bond_site_symmetry_2
Al(1) N(1) 1.985(4) yes . .
Al(1) N(2) 1.880(4) yes . .
Al(1) C(23) 1.954(6) yes . .
Al(1) C(24) 1.968(6) yes . .
N(1) C(1) 1.325(8) yes . .
N(1) C(9) 1.382(6) yes . .
N(2) C(8) 1.385(5) yes . .
N(2) C(11) 1.441(7) yes . .
C(1) C(2) 1.409(7) yes . .
C(1) C(10) 1.498(9) yes . .
C(2) C(3) 1.370(9) yes . .
C(3) C(4) 1.404(9) yes . .
C(4) C(5) 1.418(8) yes . .
C(4) C(9) 1.405(6) yes . .
C(5) C(6) 1.377(9) yes . .
C(6) C(7) 1.411(6) yes . .
C(7) C(8) 1.387(7) yes . .
C(8) C(9) 1.418(7) yes . .
C(11) C(12) 1.406(6) yes . .
C(11) C(16) 1.390(8) yes . .
C(12) C(13) 1.401(8) yes . .
C(12) C(17) 1.513(8) yes . .
C(13) C(14) 1.380(9) yes . .
C(14) C(15) 1.372(7) yes . .
C(15) C(16) 1.414(8) yes . .
C(16) C(20) 1.507(6) yes . .
C(17) C(18) 1.532(7) yes . .
C(17) C(19) 1.533(7) yes . .
C(20) C(21) 1.547(8) yes . .
C(20) C(22) 1.533(7) yes . .
C(2) H(1) 1.090 no . .
C(3) H(2) 1.090 no . .
C(5) H(3) 1.080 no . .
C(6) H(4) 0.960 no . .
C(7) H(5) 1.090 no . .
C(10) H(6) 0.990 no . .
C(10) H(7) 0.990 no . .
C(10) H(8) 0.990 no . .
C(13) H(9) 0.940 no . .
C(14) H(10) 1.090 no . .
C(15) H(11) 1.090 no . .
C(17) H(12) 1.090 no . .
C(18) H(13) 1.090 no . .
C(18) H(14) 1.090 no . .
C(18) H(15) 1.090 no . .
C(19) H(16) 0.980 no . .
C(19) H(17) 0.980 no . .
C(19) H(18) 0.980 no . .
C(20) H(19) 1.050 no . .
C(21) H(20) 1.050 no . .
C(21) H(21) 1.050 no . .
C(21) H(22) 1.050 no . .
C(22) H(23) 1.040 no . .
C(22) H(24) 1.040 no . .
C(22) H(25) 1.040 no . .
C(23) H(27) 1.060 no . .
C(23) H(28) 1.060 no . .
C(23) H(29) 1.060 no . .
C(24) H(31) 1.060 no . .
C(24) H(32) 1.060 no . .
C(24) H(33) 1.060 no . .

loop_
_geom_contact_atom_site_label_1
_geom_contact_atom_site_label_2
_geom_contact_distance
_geom_contact_publ_flag
_geom_contact_site_symmetry_1
_geom_contact_site_symmetry_2
C(1) C(5) 3.489(7) ? . 2_655
C(3) C(9) 3.495(7) ? . 2_655
C(5) C(1) 3.489(7) ? . 2_655
C(9) C(3) 3.495(7) ? . 2_655
N(1) H(2) 3.592 ? . 2_655
N(1) H(13) 3.122 ? . 2_556
N(2) H(13) 3.295 ? . 2_556
C(1) H(3) 3.563 ? . 2_655
C(2) H(19) 3.228 ? . 2_655
C(2) H(20) 3.444 ? . 2_655
C(2) H(22) 3.292 ? . 2_655
C(3) H(19) 3.116 ? . 2_655
C(3) H(33) 3.298 ? . 2_655
C(4) H(13) 3.465 ? . 2_556
C(4) H(18) 3.328 ? . 2_556
C(5) H(7) 3.275 ? . 2_655
C(5) H(18) 3.148 ? . 2_556
C(5) H(24) 3.208 ? . 1_545
C(5) H(33) 3.515 ? . 2_655
C(6) H(5) 3.054 ? . 2_656
C(6) H(7) 3.207 ? . 2_655
C(6) H(18) 3.335 ? . 2_556
C(6) H(21) 3.317 ? . 2_656
C(6) H(22) 3.393 ? . 2_656
C(7) H(4) 3.404 ? . 2_656
C(7) H(5) 3.214 ? . 2_656
C(7) H(22) 3.566 ? . 2_656
C(8) H(13) 3.001 ? . 2_556
C(9) H(13) 2.890 ? . 2_556
C(10) H(3) 3.491 ? . 2_655
C(10) H(9) 3.298 ? . 1_554
C(10) H(15) 3.003 ? . 1_554
C(13) H(6) 3.348 ? . 1_556
C(13) H(7) 3.102 ? . 1_556
C(13) H(17) 3.443 ? . 2_566
C(13) H(27) 3.516 ? . 2_566
C(14) H(3) 3.396 ? . 2_656
C(14) H(4) 3.270 ? . 2_656
C(14) H(6) 3.472 ? . 1_556
C(14) H(7) 3.418 ? . 1_556
C(14) H(17) 3.089 ? . 2_566
C(14) H(27) 2.911 ? . 2_566
C(15) H(3) 3.564 ? . 2_656
C(15) H(4) 2.906 ? . 2_656
C(15) H(11) 3.310 ? . 2_666
C(15) H(17) 3.010 ? . 2_566
C(15) H(21) 3.472 ? . 2_666
C(15) H(24) 3.368 ? . 2_666
C(16) H(4) 3.116 ? . 2_656
C(16) H(17) 3.345 ? . 2_566
C(17) H(13) 3.306 ? . 2_556
C(17) H(14) 3.553 ? . 2_556
C(18) H(7) 3.428 ? . 1_556
C(18) H(8) 3.591 ? . 1_556
C(18) H(12) 3.129 ? . 2_556
C(18) H(13) 3.229 ? . 2_556
C(18) H(14) 3.481 ? . 2_556
C(18) H(29) 2.877 ? . 2_556
C(19) H(23) 3.118 ? . 2_566
C(19) H(24) 3.566 ? . 2_566
C(20) H(1) 3.222 ? . 2_655
C(20) H(2) 3.325 ? . 2_655
C(21) H(1) 2.700 ? . 2_655
C(21) H(4) 3.199 ? . 2_656
C(21) H(11) 3.485 ? . 2_666
C(21) H(27) 3.371 ? . 1_655
C(21) H(28) 3.491 ? . 1_655
C(21) H(29) 3.391 ? . 1_655
C(22) H(2) 3.594 ? . 1_565
C(22) H(3) 3.044 ? . 1_565
C(22) H(11) 3.490 ? . 2_666
C(22) H(16) 3.456 ? . 2_566
C(22) H(33) 3.317 ? . 2_665
C(23) H(10) 3.186 ? . 2_566
C(23) H(13) 3.519 ? . 2_556
C(23) H(14) 3.519 ? . 2_556
C(23) H(20) 2.867 ? . 1_455
C(24) H(2) 3.344 ? . 2_655
C(24) H(3) 3.454 ? . 2_655
C(24) H(25) 3.118 ? . 2_665
H(1) C(20) 3.222 ? . 2_655
H(1) C(21) 2.700 ? . 2_655
H(1) H(19) 2.704 ? . 2_655
H(1) H(20) 2.453 ? . 2_655
H(1) H(22) 2.269 ? . 2_655
H(1) H(29) 3.564 ? . 2_555
H(2) N(1) 3.592 ? . 2_655
H(2) C(20) 3.325 ? . 2_655
H(2) C(22) 3.594 ? . 1_545
H(2) C(24) 3.344 ? . 2_655
H(2) H(19) 2.448 ? . 2_655
H(2) H(20) 3.592 ? . 2_655
H(2) H(23) 3.250 ? . 1_545
H(2) H(25) 3.222 ? . 1_545
H(2) H(25) 3.142 ? . 2_655
H(2) H(33) 2.363 ? . 2_655
H(3) C(1) 3.563 ? . 2_655
H(3) C(10) 3.491 ? . 2_655
H(3) C(14) 3.396 ? . 2_656
H(3) C(15) 3.564 ? . 2_656
H(3) C(22) 3.044 ? . 1_545
H(3) C(24) 3.454 ? . 2_655
H(3) H(6) 3.223 ? . 2_655
H(3) H(7) 3.207 ? . 2_655
H(3) H(10) 3.076 ? . 2_656
H(3) H(11) 3.412 ? . 2_656
H(3) H(18) 3.496 ? . 2_556
H(3) H(23) 3.264 ? . 1_545
H(3) H(24) 2.457 ? . 1_545
H(3) H(25) 2.948 ? . 1_545
H(3) H(31) 3.407 ? . 2_655
H(3) H(33) 2.677 ? . 2_655
H(4) C(7) 3.404 ? . 2_656
H(4) C(14) 3.270 ? . 2_656
H(4) C(15) 2.906 ? . 2_656
H(4) C(16) 3.116 ? . 2_656
H(4) C(21) 3.199 ? . 2_656
H(4) H(5) 2.364 ? . 2_656
H(4) H(7) 3.054 ? . 2_655
H(4) H(11) 3.149 ? . 2_656
H(4) H(21) 2.788 ? . 2_656
H(4) H(22) 2.839 ? . 2_656
H(5) C(6) 3.054 ? . 2_656
H(5) C(7) 3.214 ? . 2_656
H(5) H(4) 2.364 ? . 2_656
H(5) H(5) 2.678 ? . 2_656
H(5) H(22) 3.146 ? . 2_656
H(6) C(13) 3.348 ? . 1_554
H(6) C(14) 3.472 ? . 1_554
H(6) H(3) 3.223 ? . 2_655
H(6) H(9) 2.964 ? . 1_554
H(6) H(10) 3.156 ? . 1_554
H(6) H(15) 3.441 ? . 1_554
H(7) C(5) 3.275 ? . 2_655
H(7) C(6) 3.207 ? . 2_655
H(7) C(13) 3.102 ? . 1_554
H(7) C(14) 3.418 ? . 1_554
H(7) C(18) 3.428 ? . 1_554
H(7) H(3) 3.207 ? . 2_655
H(7) H(4) 3.054 ? . 2_655
H(7) H(9) 3.029 ? . 1_554
H(7) H(10) 3.576 ? . 1_554
H(7) H(14) 3.349 ? . 1_554
H(7) H(15) 2.637 ? . 1_554
H(7) H(22) 3.585 ? . 2_655
H(8) C(18) 3.591 ? . 1_554
H(8) H(8) 2.781 ? . 2_555
H(8) H(9) 3.361 ? . 1_554
H(8) H(15) 2.548 ? . 1_554
H(9) C(10) 3.298 ? . 1_556
H(9) H(6) 2.964 ? . 1_556
H(9) H(7) 3.029 ? . 1_556
H(9) H(8) 3.361 ? . 1_556
H(9) H(27) 3.532 ? . 2_566
H(9) H(32) 2.995 ? . 2_566
H(10) C(23) 3.186 ? . 2_566
H(10) H(3) 3.076 ? . 2_656
H(10) H(6) 3.156 ? . 1_556
H(10) H(7) 3.576 ? . 1_556
H(10) H(17) 3.503 ? . 2_566
H(10) H(20) 3.153 ? . 2_666
H(10) H(21) 3.386 ? . 2_666
H(10) H(24) 3.165 ? . 2_666
H(10) H(25) 3.505 ? . 2_666
H(10) H(27) 2.433 ? . 2_566
H(10) H(28) 3.052 ? . 2_566
H(10) H(31) 2.772 ? . 1_556
H(11) C(15) 3.310 ? . 2_666
H(11) C(21) 3.485 ? . 2_666
H(11) C(22) 3.490 ? . 2_666
H(11) H(3) 3.412 ? . 2_656
H(11) H(4) 3.149 ? . 2_656
H(11) H(11) 2.233 ? . 2_666
H(11) H(17) 3.359 ? . 2_566
H(11) H(21) 2.678 ? . 2_666
H(11) H(24) 2.548 ? . 2_666
H(12) C(18) 3.129 ? . 2_556
H(12) H(13) 2.481 ? . 2_556
H(12) H(14) 2.838 ? . 2_556
H(13) N(1) 3.122 ? . 2_556
H(13) N(2) 3.295 ? . 2_556
H(13) C(4) 3.465 ? . 2_556
H(13) C(8) 3.001 ? . 2_556
H(13) C(9) 2.890 ? . 2_556
H(13) C(17) 3.306 ? . 2_556
H(13) C(18) 3.229 ? . 2_556
H(13) C(23) 3.519 ? . 2_556
H(13) H(12) 2.481 ? . 2_556
H(13) H(13) 3.091 ? . 2_556
H(13) H(14) 2.843 ? . 2_556
H(13) H(29) 2.719 ? . 2_556
H(14) C(17) 3.553 ? . 2_556
H(14) C(18) 3.481 ? . 2_556
H(14) C(23) 3.519 ? . 2_556
H(14) H(7) 3.349 ? . 1_556
H(14) H(12) 2.838 ? . 2_556
H(14) H(13) 2.843 ? . 2_556
H(14) H(14) 3.597 ? . 2_556
H(14) H(18) 3.441 ? . 2_556
H(14) H(22) 3.522 ? . 2_656
H(14) H(29) 2.517 ? . 2_556
H(15) C(10) 3.003 ? . 1_556
H(15) H(6) 3.441 ? . 1_556
H(15) H(7) 2.637 ? . 1_556
H(15) H(8) 2.548 ? . 1_556
H(15) H(29) 2.923 ? . 2_556
H(16) C(22) 3.456 ? . 2_566
H(16) H(23) 2.592 ? . 2_566
H(16) H(24) 3.456 ? . 2_566
H(16) H(32) 2.943 ? . 2_566
H(17) C(13) 3.443 ? . 2_566
H(17) C(14) 3.089 ? . 2_566
H(17) C(15) 3.010 ? . 2_566
H(17) C(16) 3.345 ? . 2_566
H(17) H(10) 3.503 ? . 2_566
H(17) H(11) 3.359 ? . 2_566
H(17) H(23) 3.051 ? . 2_566
H(17) H(24) 3.402 ? . 2_566
H(18) C(4) 3.328 ? . 2_556
H(18) C(5) 3.148 ? . 2_556
H(18) C(6) 3.335 ? . 2_556
H(18) H(3) 3.496 ? . 2_556
H(18) H(14) 3.441 ? . 2_556
H(18) H(21) 3.256 ? . 1_455
H(18) H(23) 3.218 ? . 2_566
H(18) H(24) 3.253 ? . 2_566
H(19) C(2) 3.228 ? . 2_655
H(19) C(3) 3.116 ? . 2_655
H(19) H(1) 2.704 ? . 2_655
H(19) H(2) 2.448 ? . 2_655
H(20) C(2) 3.444 ? . 2_655
H(20) C(23) 2.867 ? . 1_655
H(20) H(1) 2.453 ? . 2_655
H(20) H(2) 3.592 ? . 2_655
H(20) H(10) 3.153 ? . 2_666
H(20) H(27) 2.762 ? . 1_655
H(20) H(28) 2.540 ? . 1_655
H(20) H(29) 2.821 ? . 1_655
H(21) C(6) 3.317 ? . 2_656
H(21) C(15) 3.472 ? . 2_666
H(21) H(4) 2.788 ? . 2_656
H(21) H(10) 3.386 ? . 2_666
H(21) H(11) 2.678 ? . 2_666
H(21) H(18) 3.256 ? . 1_655
H(21) H(24) 3.473 ? . 2_666
H(21) H(27) 3.130 ? . 1_655
H(21) H(29) 3.507 ? . 1_655
H(22) C(2) 3.292 ? . 2_655
H(22) C(6) 3.393 ? . 2_656
H(22) C(7) 3.566 ? . 2_656
H(22) H(1) 2.269 ? . 2_655
H(22) H(4) 2.839 ? . 2_656
H(22) H(5) 3.146 ? . 2_656
H(22) H(7) 3.585 ? . 2_655
H(22) H(14) 3.522 ? . 2_656
H(22) H(29) 3.313 ? . 1_655
H(23) C(19) 3.118 ? . 2_566
H(23) H(2) 3.250 ? . 1_565
H(23) H(3) 3.264 ? . 1_565
H(23) H(16) 2.592 ? . 2_566
H(23) H(17) 3.051 ? . 2_566
H(23) H(18) 3.218 ? . 2_566
H(24) C(5) 3.208 ? . 1_565
H(24) C(15) 3.368 ? . 2_666
H(24) C(19) 3.566 ? . 2_566
H(24) H(3) 2.457 ? . 1_565
H(24) H(10) 3.165 ? . 2_666
H(24) H(11) 2.548 ? . 2_666
H(24) H(16) 3.456 ? . 2_566
H(24) H(17) 3.402 ? . 2_566
H(24) H(18) 3.253 ? . 2_566
H(24) H(21) 3.473 ? . 2_666
H(24) H(33) 3.493 ? . 2_665
H(25) C(24) 3.118 ? . 2_665
H(25) H(2) 3.222 ? . 1_565
H(25) H(2) 3.142 ? . 2_655
H(25) H(3) 2.948 ? . 1_565
H(25) H(10) 3.505 ? . 2_666
H(25) H(25) 3.529 ? . 2_665
H(25) H(31) 3.191 ? . 2_665
H(25) H(32) 3.268 ? . 2_665
H(25) H(33) 2.431 ? . 2_665
H(27) C(13) 3.516 ? . 2_566
H(27) C(14) 2.911 ? . 2_566
H(27) C(21) 3.371 ? . 1_455
H(27) H(9) 3.532 ? . 2_566
H(27) H(10) 2.433 ? . 2_566
H(27) H(20) 2.762 ? . 1_455
H(27) H(21) 3.130 ? . 1_455
H(28) C(21) 3.491 ? . 1_455
H(28) H(10) 3.052 ? . 2_566
H(28) H(20) 2.540 ? . 1_455
H(28) H(31) 3.058 ? . 2_565
H(29) C(18) 2.877 ? . 2_556
H(29) C(21) 3.391 ? . 1_455
H(29) H(1) 3.564 ? . 2_555
H(29) H(13) 2.719 ? . 2_556
H(29) H(14) 2.517 ? . 2_556
H(29) H(15) 2.923 ? . 2_556
H(29) H(20) 2.821 ? . 1_455
H(29) H(21) 3.507 ? . 1_455
H(29) H(22) 3.313 ? . 1_455
H(31) H(3) 3.407 ? . 2_655
H(31) H(10) 2.772 ? . 1_554
H(31) H(25) 3.191 ? . 2_665
H(31) H(28) 3.058 ? . 2_565
H(31) H(31) 3.571 ? . 2_565
H(32) H(9) 2.995 ? . 2_566
H(32) H(16) 2.943 ? . 2_566
H(32) H(25) 3.268 ? . 2_665
H(33) C(3) 3.298 ? . 2_655
H(33) C(5) 3.515 ? . 2_655
H(33) C(22) 3.317 ? . 2_665
H(33) H(2) 2.363 ? . 2_655
H(33) H(3) 2.677 ? . 2_655
H(33) H(24) 3.493 ? . 2_665
H(33) H(25) 2.431 ? . 2_665

loop_
_geom_torsion_atom_site_label_1
_geom_torsion_atom_site_label_2
_geom_torsion_atom_site_label_3
_geom_torsion_atom_site_label_4
_geom_torsion
_geom_torsion_publ_flag
_geom_torsion_site_symmetry_1
_geom_torsion_site_symmetry_2
_geom_torsion_site_symmetry_3
_geom_torsion_site_symmetry_4
N(1) Al(1) N(2) C(8) 1.7(3) ? . . . .
N(1) Al(1) N(2) C(11) 176.2(4) ? . . . .
N(2) Al(1) N(1) C(1) 176.8(4) ? . . . .
N(2) Al(1) N(1) C(9) -1.3(3) ? . . . .
C(23) Al(1) N(1) C(1) 58.5(5) ? . . . .
C(23) Al(1) N(1) C(9) -119.6(3) ? . . . .
C(24) Al(1) N(1) C(1) -68.3(5) ? . . . .
C(24) Al(1) N(1) C(9) 113.7(3) ? . . . .
C(23) Al(1) N(2) C(8) 109.0(3) ? . . . .
C(23) Al(1) N(2) C(11) -76.4(4) ? . . . .
C(24) Al(1) N(2) C(8) -109.4(3) ? . . . .
C(24) Al(1) N(2) C(11) 65.1(4) ? . . . .
Al(1) N(1) C(1) C(2) -178.6(4) ? . . . .
Al(1) N(1) C(1) C(10) 2.2(7) ? . . . .
Al(1) N(1) C(9) C(4) 179.9(3) ? . . . .
Al(1) N(1) C(9) C(8) 0.7(5) ? . . . .
C(1) N(1) C(9) C(4) 1.6(7) ? . . . .
C(1) N(1) C(9) C(8) -177.6(4) ? . . . .
C(9) N(1) C(1) C(2) -0.7(7) ? . . . .
C(9) N(1) C(1) C(10) -179.9(3) ? . . . .
Al(1) N(2) C(8) C(7) 178.7(4) ? . . . .
Al(1) N(2) C(8) C(9) -1.7(5) ? . . . .
Al(1) N(2) C(11) C(12) 83.4(5) ? . . . .
Al(1) N(2) C(11) C(16) -97.6(5) ? . . . .
C(8) N(2) C(11) C(12) -102.2(5) ? . . . .
C(8) N(2) C(11) C(16) 76.8(5) ? . . . .
C(11) N(2) C(8) C(7) 3.5(6) ? . . . .
C(11) N(2) C(8) C(9) -176.9(4) ? . . . .
N(1) C(1) C(2) C(3) -0.3(7) ? . . . .
C(10) C(1) C(2) C(3) 178.9(5) ? . . . .
C(1) C(2) C(3) C(4) 0.5(8) ? . . . .
C(2) C(3) C(4) C(5) -179.7(5) ? . . . .
C(2) C(3) C(4) C(9) 0.4(7) ? . . . .
C(3) C(4) C(5) C(6) -178.4(5) ? . . . .
C(3) C(4) C(9) N(1) -1.5(7) ? . . . .
C(3) C(4) C(9) C(8) 177.7(4) ? . . . .
C(5) C(4) C(9) N(1) 178.7(4) ? . . . .
C(5) C(4) C(9) C(8) -2.2(7) ? . . . .
C(9) C(4) C(5) C(6) 1.4(7) ? . . . .
C(4) C(5) C(6) C(7) 0.3(7) ? . . . .
C(5) C(6) C(7) C(8) -1.4(8) ? . . . .
C(6) C(7) C(8) N(2) -179.7(4) ? . . . .
C(6) C(7) C(8) C(9) 0.7(7) ? . . . .
N(2) C(8) C(9) N(1) 0.6(6) ? . . . .
N(2) C(8) C(9) C(4) -178.6(4) ? . . . .
C(7) C(8) C(9) N(1) -179.7(4) ? . . . .
C(7) C(8) C(9) C(4) 1.1(7) ? . . . .
N(2) C(11) C(12) C(13) 179.7(4) ? . . . .
N(2) C(11) C(12) C(17) 0.9(6) ? . . . .
N(2) C(11) C(16) C(15) -179.0(4) ? . . . .
N(2) C(11) C(16) C(20) 2.9(7) ? . . . .
C(12) C(11) C(16) C(15) -0.0(5) ? . . . .
C(12) C(11) C(16) C(20) -178.1(4) ? . . . .
C(16) C(11) C(12) C(13) 0.7(7) ? . . . .
C(16) C(11) C(12) C(17) -178.1(4) ? . . . .
C(11) C(12) C(13) C(14) -1.7(7) ? . . . .
C(11) C(12) C(17) C(18) 104.9(5) ? . . . .
C(11) C(12) C(17) C(19) -131.0(5) ? . . . .
C(13) C(12) C(17) C(18) -73.9(5) ? . . . .
C(13) C(12) C(17) C(19) 50.2(6) ? . . . .
C(17) C(12) C(13) C(14) 177.2(4) ? . . . .
C(12) C(13) C(14) C(15) 2.0(7) ? . . . .
C(13) C(14) C(15) C(16) -1.3(7) ? . . . .
C(14) C(15) C(16) C(11) 0.3(7) ? . . . .
C(14) C(15) C(16) C(20) 178.5(4) ? . . . .
C(11) C(16) C(20) C(21) -122.9(5) ? . . . .
C(11) C(16) C(20) C(22) 113.6(6) ? . . . .
C(15) C(16) C(20) C(21) 59.1(6) ? . . . .
C(15) C(16) C(20) C(22) -64.5(7) ? . . . .
